data_1550724
loop_
_publ_author_name
'Basel, Bettina Sabine'
'Hetzer, Constantin'
'Zirzlmeier, Johannes'
'Thiel, Dominik'
'Guldi, Rebecca'
'Hampel, Frank'
'Kahnt, Axel'
'Clark, Timothy'
'Guldi, Dirk Michael'
'Tykwinski, Rik R.'

_publ_section_title
;
 Davydov splitting and singlet fission in excitonically coupled pentacene
 dimers
;
_journal_name_full 'Chemical Science'
_journal_paper_doi 10.1039/C9SC00384C
_journal_year 2019
_chemical_formula_moiety 'C34 H24 O2'
_chemical_formula_sum 'C34 H24 O2'
_chemical_formula_weight 464.53
_space_group_crystal_system monoclinic
_space_group_IT_number 14
_space_group_name_Hall '-P 2ybc'
_space_group_name_H-M_alt 'P 1 21/c 1'
_symmetry_space_group_name_Hall '-P 2ybc'
_symmetry_space_group_name_H-M 'P 1 21/c 1'
_atom_sites_solution_hydrogens geom
_atom_sites_solution_primary direct
_audit_creation_date 2018-04-25
_audit_creation_method
;
Olex2 1.2
(compiled 2018.04.03 svn.r3497 for OlexSys, GUI svn.r5486)
;
_audit_update_record
;
2018-04-26 deposited with the CCDC.    2019-02-21 downloaded from the CCDC.
;
_cell_angle_alpha 90
_cell_angle_beta 105.2405(18)
_cell_angle_gamma 90
_cell_formula_units_Z 4
_cell_length_a 12.2752(2)
_cell_length_b 12.07696(18)
_cell_length_c 17.4177(3)
_cell_measurement_reflns_used 5688
_cell_measurement_temperature 173.00(10)
_cell_measurement_theta_max 61.4250
_cell_measurement_theta_min 4.4960
_cell_volume 2491.31(7)
_computing_cell_refinement
;
CrysAlisPro, Agilent Technologies,
Version 1.171.37.35 (release 13-08-2014 CrysAlis171 .NET)
(compiled Aug 13 2014,18:06:01)
;
_computing_data_collection
;
CrysAlisPro, Agilent Technologies,
Version 1.171.37.35 (release 13-08-2014 CrysAlis171 .NET)
(compiled Aug 13 2014,18:06:01)
;
_computing_data_reduction
;
CrysAlisPro, Agilent Technologies,
Version 1.171.37.35 (release 13-08-2014 CrysAlis171 .NET)
(compiled Aug 13 2014,18:06:01)
;
_computing_molecular_graphics 'Olex2 (Dolomanov et al., 2009)'
_computing_publication_material 'Olex2 (Dolomanov et al., 2009)'
_computing_structure_refinement 'ShelXL (Sheldrick, 2015)'
_computing_structure_solution 'ShelXS (Sheldrick, 2008)'
_diffrn_ambient_environment N~2~
_diffrn_ambient_temperature 173.00(10)
_diffrn_detector 'CCD plate'
_diffrn_detector_area_resol_mean 10.6144
_diffrn_detector_type Atlas
_diffrn_measured_fraction_theta_full 0.9670
_diffrn_measured_fraction_theta_max 0.9819
_diffrn_measurement_details
;
#__ type_ start__ end____ width___ exp.time_
  1 omega  -74.00   25.00   1.0000    1.0000
omega____ theta____ kappa____ phi______ frames
    -        0.0000  -38.0000   30.0000 99

#__ type_ start__ end____ width___ exp.time_
  2 omega   61.00  156.00   1.0000    3.7400
omega____ theta____ kappa____ phi______ frames
    -       82.5931   45.0000   60.0000 95

#__ type_ start__ end____ width___ exp.time_
  3 omega   55.00  154.00   1.0000    3.7400
omega____ theta____ kappa____ phi______ frames
    -       82.5931   77.0000   90.0000 99

#__ type_ start__ end____ width___ exp.time_
  4 omega   39.00  102.00   1.0000    3.7400
omega____ theta____ kappa____ phi______ frames
    -       82.5931   15.0000  -60.0000 63

#__ type_ start__ end____ width___ exp.time_
  5 omega   67.00  149.00   1.0000    3.7400
omega____ theta____ kappa____ phi______ frames
    -       82.5931   30.0000 -180.0000 82

#__ type_ start__ end____ width___ exp.time_
  6 omega   25.00  122.00   1.0000    3.7400
omega____ theta____ kappa____ phi______ frames
    -       82.5931 -125.0000   30.0000 97

#__ type_ start__ end____ width___ exp.time_
  7 omega   10.00   93.00   1.0000    3.7400
omega____ theta____ kappa____ phi______ frames
    -       82.5931  -45.0000    0.0000 83

#__ type_ start__ end____ width___ exp.time_
  8 omega   10.00  103.00   1.0000    3.7400
omega____ theta____ kappa____ phi______ frames
    -       82.5931  -61.0000 -150.0000 93

#__ type_ start__ end____ width___ exp.time_
  9 omega  -89.00  -35.00   1.0000    1.0000
omega____ theta____ kappa____ phi______ frames
    -        0.0000 -178.0000 -180.0000 54
;
_diffrn_measurement_device 'four-circle diffractometer'
_diffrn_measurement_device_type 'SuperNova, Dual, Cu at zero, Atlas'
_diffrn_measurement_method '\w scans'
_diffrn_orient_matrix_UB_11 0.0742508000
_diffrn_orient_matrix_UB_12 -0.0982273000
_diffrn_orient_matrix_UB_13 -0.0114652000
_diffrn_orient_matrix_UB_21 -0.1068871000
_diffrn_orient_matrix_UB_22 -0.0675925000
_diffrn_orient_matrix_UB_23 -0.0385192000
_diffrn_orient_matrix_UB_31 0.0014485000
_diffrn_orient_matrix_UB_32 0.0452343000
_diffrn_orient_matrix_UB_33 -0.0823846000
_diffrn_radiation_monochromator mirror
_diffrn_radiation_probe x-ray
_diffrn_radiation_type 'Cu K\a'
_diffrn_radiation_wavelength 1.54184
_diffrn_reflns_av_R_equivalents 0.0408
_diffrn_reflns_av_unetI/netI 0.0366
_diffrn_reflns_Laue_measured_fraction_full 0.842
_diffrn_reflns_Laue_measured_fraction_max 0.984
_diffrn_reflns_limit_h_max 13
_diffrn_reflns_limit_h_min -9
_diffrn_reflns_limit_k_max 13
_diffrn_reflns_limit_k_min -13
_diffrn_reflns_limit_l_max 18
_diffrn_reflns_limit_l_min -19
_diffrn_reflns_number 11300
_diffrn_reflns_point_group_measured_fraction_full 0.842
_diffrn_reflns_point_group_measured_fraction_max 0.984
_diffrn_reflns_theta_full 67.684
_diffrn_reflns_theta_max 61.584
_diffrn_reflns_theta_min 4.509
_diffrn_source 'sealed X-ray tube'
_diffrn_source_type 'SuperNova (Cu) X-ray Source'
_exptl_absorpt_coefficient_mu 0.591
_exptl_absorpt_correction_T_max 1.00000
_exptl_absorpt_correction_T_min 0.74492
_exptl_absorpt_correction_type multi-scan
_exptl_absorpt_process_details
;
CrysAlisPro, Agilent Technologies,
Version 1.171.37.35 (release 13-08-2014 CrysAlis171 .NET)
(compiled Aug 13 2014,18:06:01)
Empirical absorption correction using spherical harmonics,
 implemented in SCALE3 ABSPACK scaling algorithm.
Empirical absorption correction using spherical harmonics,
 implemented in SCALE3 ABSPACK scaling algorithm.
;
_exptl_crystal_density_diffrn 1.239
_exptl_crystal_F_000 976
_exptl_crystal_size_max 0.2619
_exptl_crystal_size_mid 0.173
_exptl_crystal_size_min 0.0526
_refine_diff_density_max 0.512
_refine_diff_density_min -0.269
_refine_diff_density_rms 0.048
_refine_ls_extinction_method none
_refine_ls_goodness_of_fit_ref 1.062
_refine_ls_hydrogen_treatment constr
_refine_ls_matrix_type full
_refine_ls_number_parameters 327
_refine_ls_number_reflns 3805
_refine_ls_number_restraints 0
_refine_ls_restrained_S_all 1.062
_refine_ls_R_factor_all 0.0654
_refine_ls_R_factor_gt 0.0507
_refine_ls_shift/su_max 0.000
_refine_ls_shift/su_mean 0.000
_refine_ls_structure_factor_coef Fsqd
_refine_ls_weighting_details 'w=1/[\s^2^(Fo^2^)+(0.0742P)^2^+1.5953P] where P=(Fo^2^+2Fc^2^)/3'
_refine_ls_weighting_scheme calc
_refine_ls_wR_factor_gt 0.1374
_refine_ls_wR_factor_ref 0.1488
_reflns_Friedel_coverage 0.000
_reflns_number_gt 3117
_reflns_number_total 3805
_reflns_threshold_expression 'I > 2\s(I)'
_cod_data_source_file c9sc00384c2.cif
_cod_data_source_block coh03
_cod_original_cell_volume 2491.30(8)
_cod_database_code 1550724
_chemical_oxdiff_formula 'C34 H24 O2'
_reflns_odcompleteness_completeness 96.70
_reflns_odcompleteness_iscentric 1
_reflns_odcompleteness_theta 62.05
_olex2_refinement_description
;
1. Fixed Uiso
 At 1.2 times of:
  All C(H) groups
 At 1.5 times of:
  All C(H,H,H) groups
2.a Aromatic/amide H refined with riding coordinates:
 C12(H12), C13(H13), C14(H14), C15(H15), C16(H16), C23(H23), C25(H25),
 C26(H26), C27(H27), C28(H28), C30(H30), C34(H34), C36(H36), C37(H37), C38(H38),
  C39(H39), C41(H41)
2.b Idealised Me refined as rotating group:
 C5(H5A,H5B,H5C), C6(H6A,H6B,H6C)
2.c :
 C4(H4)
;
_olex2_date_sample_data_collection 2015-11-05
_olex2_date_sample_submission 1446591600
_olex2_exptl_crystal_mounting_method 'mounted on a loop'
_olex2_submission_special_instructions 'No special instructions were received'

loop_
_space_group_symop_operation_xyz
'x, y, z'
'-x, y+1/2, -z+1/2'
'-x, -y, -z'
'x, -y-1/2, z-1/2'

loop_
_atom_site_label
_atom_site_type_symbol
_atom_site_fract_x
_atom_site_fract_y
_atom_site_fract_z
_atom_site_U_iso_or_equiv
_atom_site_adp_type
_atom_site_occupancy
_atom_site_site_symmetry_order
_atom_site_calc_flag
_atom_site_refinement_flags_posn
C1 C 0.66606(19) 0.37072(18) 0.10581(14) 0.0278(5) Uani 1 1 d .
C2 C 0.73992(19) 0.42669(19) 0.14630(14) 0.0293(5) Uani 1 1 d .
C3 C 0.4915(2) 0.0446(2) 0.20411(14) 0.0330(6) Uani 1 1 d .
C4 C 0.4569(2) -0.0343(2) 0.23069(16) 0.0423(6) Uani 1 1 d .
H4 H 0.4297 -0.0961 0.2515 0.051 Uiso 1 1 calc R
C5 C 0.4860(2) 0.2916(2) -0.08769(14) 0.0376(6) Uani 1 1 d .
H5A H 0.4903 0.3227 -0.1375 0.056 Uiso 1 1 calc GR
H5B H 0.4113 0.3019 -0.0814 0.056 Uiso 1 1 calc GR
H5C H 0.5028 0.2139 -0.0869 0.056 Uiso 1 1 calc GR
C6 C 0.7032(2) 0.1479(2) 0.28561(16) 0.0446(7) Uani 1 1 d .
H6A H 0.7539 0.1247 0.2552 0.067 Uiso 1 1 calc GR
H6B H 0.6757 0.0842 0.3076 0.067 Uiso 1 1 calc GR
H6C H 0.7423 0.1957 0.3279 0.067 Uiso 1 1 calc GR
C11 C 0.83137(18) 0.49172(19) 0.19349(13) 0.0290(5) Uani 1 1 d .
C12 C 0.8627(2) 0.59023(19) 0.16414(15) 0.0330(6) Uani 1 1 d .
H12 H 0.8219 0.6162 0.1147 0.040 Uiso 1 1 calc R
C13 C 0.9541(2) 0.6500(2) 0.20787(16) 0.0406(6) Uani 1 1 d .
H13 H 0.9750 0.7154 0.1875 0.049 Uiso 1 1 calc R
C14 C 1.0143(2) 0.6127(2) 0.28177(16) 0.0443(7) Uani 1 1 d .
H14 H 1.0754 0.6532 0.3113 0.053 Uiso 1 1 calc R
C15 C 0.9836(2) 0.5154(2) 0.31168(16) 0.0454(7) Uani 1 1 d .
H15 H 1.0241 0.4902 0.3615 0.054 Uiso 1 1 calc R
C16 C 0.8928(2) 0.4551(2) 0.26799(15) 0.0387(6) Uani 1 1 d .
H16 H 0.8726 0.3894 0.2885 0.046 Uiso 1 1 calc R
C21 C 0.57996(18) 0.29922(18) 0.05372(13) 0.0261(5) Uani 1 1 d .
C22 C 0.47021(18) 0.30422(17) 0.08000(13) 0.0252(5) Uani 1 1 d .
C23 C 0.39508(18) 0.38859(18) 0.05325(13) 0.0271(5) Uani 1 1 d .
H23 H 0.4101 0.4402 0.0178 0.032 Uiso 1 1 calc R
C24 C 0.29489(18) 0.39856(18) 0.07868(13) 0.0270(5) Uani 1 1 d .
C25 C 0.21483(19) 0.48423(19) 0.05154(14) 0.0324(5) Uani 1 1 d .
H25 H 0.2274 0.5363 0.0154 0.039 Uiso 1 1 calc R
C26 C 0.1206(2) 0.4911(2) 0.07754(15) 0.0364(6) Uani 1 1 d .
H26 H 0.0693 0.5480 0.0592 0.044 Uiso 1 1 calc R
C27 C 0.0988(2) 0.4133(2) 0.13187(16) 0.0405(6) Uani 1 1 d .
H27 H 0.0332 0.4188 0.1489 0.049 Uiso 1 1 calc R
C28 C 0.1741(2) 0.3295(2) 0.15966(16) 0.0384(6) Uani 1 1 d .
H28 H 0.1601 0.2790 0.1962 0.046 Uiso 1 1 calc R
C29 C 0.27339(19) 0.31928(19) 0.13293(13) 0.0295(5) Uani 1 1 d .
C30 C 0.35185(19) 0.23343(19) 0.15956(14) 0.0305(5) Uani 1 1 d .
H30 H 0.3382 0.1815 0.1953 0.037 Uiso 1 1 calc R
C31 C 0.44807(18) 0.22479(17) 0.13387(13) 0.0257(5) Uani 1 1 d .
C32 C 0.53873(18) 0.14111(18) 0.17148(13) 0.0270(5) Uani 1 1 d .
C33 C 0.60625(18) 0.10402(18) 0.11397(13) 0.0262(5) Uani 1 1 d .
C34 C 0.65317(19) 0.00062(18) 0.11847(14) 0.0290(5) Uani 1 1 d .
H34 H 0.6384 -0.0500 0.1547 0.035 Uiso 1 1 calc R
C35 C 0.72352(18) -0.03163(18) 0.06965(14) 0.0285(5) Uani 1 1 d .
C36 C 0.77427(19) -0.13739(19) 0.07495(15) 0.0334(5) Uani 1 1 d .
H36 H 0.7613 -0.1887 0.1114 0.040 Uiso 1 1 calc R
C37 C 0.8421(2) -0.1649(2) 0.02704(15) 0.0358(6) Uani 1 1 d .
H37 H 0.8740 -0.2352 0.0305 0.043 Uiso 1 1 calc R
C38 C 0.8639(2) -0.0888(2) -0.02670(16) 0.0385(6) Uani 1 1 d .
H38 H 0.9109 -0.1084 -0.0586 0.046 Uiso 1 1 calc R
C39 C 0.8171(2) 0.0149(2) -0.03347(15) 0.0369(6) Uani 1 1 d .
H39 H 0.8324 0.0649 -0.0699 0.044 Uiso 1 1 calc R
C40 C 0.74560(19) 0.04656(19) 0.01471(14) 0.0297(5) Uani 1 1 d .
C41 C 0.69642(19) 0.15274(19) 0.01095(14) 0.0305(5) Uani 1 1 d .
H41 H 0.7105 0.2043 -0.0249 0.037 Uiso 1 1 calc R
C42 C 0.62829(18) 0.18186(18) 0.05899(13) 0.0272(5) Uani 1 1 d .
O1 O 0.56619(12) 0.34575(12) -0.02377(9) 0.0297(4) Uani 1 1 d .
O2 O 0.61083(13) 0.20590(13) 0.23547(9) 0.0315(4) Uani 1 1 d .

loop_
_atom_site_aniso_label
_atom_site_aniso_U_11
_atom_site_aniso_U_22
_atom_site_aniso_U_33
_atom_site_aniso_U_23
_atom_site_aniso_U_13
_atom_site_aniso_U_12
C1 0.0284(12) 0.0260(11) 0.0314(13) 0.0053(10) 0.0123(10) 0.0037(10)
C2 0.0294(12) 0.0282(12) 0.0319(13) 0.0026(10) 0.0107(10) 0.0014(10)
C3 0.0362(13) 0.0321(13) 0.0344(13) 0.0055(11) 0.0157(11) 0.0068(10)
C4 0.0478(15) 0.0355(14) 0.0493(16) 0.0137(12) 0.0229(13) 0.0029(12)
C5 0.0381(14) 0.0441(14) 0.0288(13) 0.0003(11) 0.0054(10) -0.0027(11)
C6 0.0391(14) 0.0498(16) 0.0391(15) 0.0038(12) 0.0000(12) 0.0096(12)
C11 0.0258(11) 0.0333(12) 0.0286(13) -0.0022(10) 0.0084(10) 0.0027(9)
C12 0.0350(13) 0.0306(12) 0.0313(13) -0.0001(10) 0.0049(10) 0.0040(10)
C13 0.0357(13) 0.0348(14) 0.0507(16) -0.0065(12) 0.0103(12) -0.0062(11)
C14 0.0275(13) 0.0592(18) 0.0435(16) -0.0140(13) 0.0044(11) -0.0018(12)
C15 0.0372(14) 0.0660(19) 0.0288(14) -0.0008(13) 0.0010(11) 0.0110(13)
C16 0.0375(14) 0.0451(15) 0.0335(14) 0.0054(11) 0.0097(11) 0.0044(11)
C21 0.0302(12) 0.0238(11) 0.0253(12) 0.0039(9) 0.0091(9) -0.0002(9)
C22 0.0267(11) 0.0247(11) 0.0243(12) -0.0005(9) 0.0067(9) -0.0016(9)
C23 0.0292(12) 0.0260(11) 0.0259(12) 0.0024(9) 0.0071(9) -0.0004(9)
C24 0.0264(11) 0.0290(12) 0.0235(12) -0.0036(9) 0.0027(9) -0.0004(9)
C25 0.0321(13) 0.0326(13) 0.0287(13) -0.0024(10) 0.0015(10) 0.0045(10)
C26 0.0281(12) 0.0389(14) 0.0366(14) -0.0047(11) -0.0015(11) 0.0068(10)
C27 0.0290(13) 0.0503(16) 0.0436(15) -0.0047(12) 0.0121(11) 0.0041(11)
C28 0.0327(13) 0.0437(15) 0.0436(15) 0.0015(12) 0.0185(11) 0.0004(11)
C29 0.0273(12) 0.0328(12) 0.0279(12) -0.0033(10) 0.0067(9) -0.0006(9)
C30 0.0304(12) 0.0297(12) 0.0332(13) 0.0034(10) 0.0115(10) -0.0013(10)
C31 0.0273(11) 0.0254(11) 0.0251(12) 0.0010(9) 0.0083(9) -0.0008(9)
C32 0.0292(12) 0.0254(11) 0.0270(12) 0.0038(9) 0.0085(9) 0.0009(9)
C33 0.0264(11) 0.0256(11) 0.0279(12) 0.0023(9) 0.0092(9) -0.0012(9)
C34 0.0313(12) 0.0256(11) 0.0316(13) 0.0030(9) 0.0108(10) -0.0003(9)
C35 0.0290(12) 0.0262(12) 0.0308(13) -0.0014(10) 0.0086(10) -0.0005(9)
C36 0.0333(13) 0.0262(12) 0.0406(14) 0.0011(10) 0.0097(11) 0.0011(10)
C37 0.0351(13) 0.0285(12) 0.0425(15) -0.0067(11) 0.0077(11) 0.0036(10)
C38 0.0372(13) 0.0402(14) 0.0418(15) -0.0110(12) 0.0170(11) 0.0017(11)
C39 0.0411(14) 0.0365(14) 0.0388(14) 0.0012(11) 0.0203(12) 0.0029(11)
C40 0.0309(12) 0.0294(12) 0.0298(13) -0.0034(10) 0.0095(10) -0.0003(10)
C41 0.0348(13) 0.0284(12) 0.0312(13) 0.0038(10) 0.0141(10) 0.0009(10)
C42 0.0274(11) 0.0272(12) 0.0271(12) -0.0004(9) 0.0075(9) -0.0007(9)
O1 0.0328(8) 0.0295(8) 0.0275(9) 0.0060(7) 0.0093(7) -0.0021(7)
O2 0.0340(9) 0.0311(9) 0.0272(9) 0.0005(7) 0.0042(7) 0.0040(7)

loop_
_atom_type_symbol
_atom_type_description
_atom_type_scat_dispersion_real
_atom_type_scat_dispersion_imag
_atom_type_scat_source
C C 0.0181 0.0091 'International Tables Vol C Tables 4.2.6.8 and 6.1.1.4'
H H 0.0000 0.0000 'International Tables Vol C Tables 4.2.6.8 and 6.1.1.4'
O O 0.0492 0.0322 'International Tables Vol C Tables 4.2.6.8 and 6.1.1.4'

loop_
_exptl_crystal_face_index_h
_exptl_crystal_face_index_k
_exptl_crystal_face_index_l
_exptl_crystal_face_perp_dist
_exptl_oxdiff_crystal_face_indexfrac_h
_exptl_oxdiff_crystal_face_indexfrac_k
_exptl_oxdiff_crystal_face_indexfrac_l
_exptl_oxdiff_crystal_face_x
_exptl_oxdiff_crystal_face_y
_exptl_oxdiff_crystal_face_z
-8 0 -1 0.0263 -8.0000 -0.0000 -0.9999 -0.5825 0.8936 0.0708
8 0 1 0.0263 8.0000 0.0000 0.9999 0.5825 -0.8936 -0.0708
2 3 -11 0.1213 2.0000 3.0000 -11.0000 -0.0201 0.0072 1.0448
-2 -3 11 0.1213 -2.0000 -3.0000 11.0000 0.0201 -0.0072 -1.0448
2 5 -9 0.1137 2.0000 5.0000 -9.0000 -0.2394 -0.2051 0.9705
-2 -5 9 0.1137 -2.0000 -5.0000 9.0000 0.2394 0.2051 -0.9705
2 -5 -9 0.0877 2.4465 -4.5622 -9.1296 0.7345 0.3985 0.5493
-1 8 2 0.0653 -1.1480 7.6895 1.8708 -0.8620 -0.4691 0.1920
-3 3 10 0.1380 -2.5636 3.3003 10.2105 -0.6316 -0.3424 -0.6956
-1 -6 7 0.1074 -0.9232 -6.2073 6.8935 0.4621 0.2527 -0.8500
2 -7 -6 0.0846 1.8896 -6.7352 -5.6547 0.8667 0.4711 0.1639

loop_
_geom_angle_atom_site_label_1
_geom_angle_atom_site_label_2
_geom_angle_atom_site_label_3
_geom_angle
C2 C1 C21 176.7(2)
C1 C2 C11 177.9(2)
C4 C3 C32 178.0(2)
C12 C11 C2 120.5(2)
C12 C11 C16 118.8(2)
C16 C11 C2 120.7(2)
C13 C12 C11 120.5(2)
C14 C13 C12 120.1(2)
C15 C14 C13 119.9(2)
C14 C15 C16 120.2(2)
C15 C16 C11 120.5(2)
C1 C21 C22 109.66(18)
C1 C21 C42 107.53(18)
C42 C21 C22 112.07(17)
O1 C21 C1 103.77(17)
O1 C21 C22 111.77(17)
O1 C21 C42 111.62(18)
C23 C22 C21 119.53(19)
C23 C22 C31 119.9(2)
C31 C22 C21 120.49(19)
C22 C23 C24 121.2(2)
C23 C24 C25 122.6(2)
C23 C24 C29 118.7(2)
C29 C24 C25 118.7(2)
C26 C25 C24 120.8(2)
C25 C26 C27 121.0(2)
C28 C27 C26 120.0(2)
C27 C28 C29 120.4(2)
C24 C29 C28 119.1(2)
C30 C29 C24 119.1(2)
C30 C29 C28 121.8(2)
C31 C30 C29 121.4(2)
C22 C31 C32 119.32(18)
C30 C31 C22 119.7(2)
C30 C31 C32 120.39(19)
C3 C32 C31 111.92(18)
C3 C32 C33 110.86(18)
C31 C32 C33 112.04(18)
O2 C32 C3 110.48(18)
O2 C32 C31 101.63(17)
O2 C32 C33 109.55(17)
C34 C33 C32 121.56(19)
C34 C33 C42 119.4(2)
C42 C33 C32 118.81(19)
C33 C34 C35 122.0(2)
C34 C35 C40 118.4(2)
C36 C35 C34 122.5(2)
C36 C35 C40 119.1(2)
C37 C36 C35 120.6(2)
C36 C37 C38 120.5(2)
C39 C38 C37 120.9(2)
C38 C39 C40 120.5(2)
C39 C40 C35 118.5(2)
C41 C40 C35 118.7(2)
C41 C40 C39 122.8(2)
C42 C41 C40 121.7(2)
C33 C42 C21 121.00(19)
C41 C42 C21 119.2(2)
C41 C42 C33 119.7(2)
C21 O1 C5 116.08(17)
C6 O2 C32 115.60(18)

loop_
_geom_bond_atom_site_label_1
_geom_bond_atom_site_label_2
_geom_bond_distance
C1 C2 1.200(3)
C1 C21 1.477(3)
C2 C11 1.438(3)
C3 C4 1.186(3)
C3 C32 1.480(3)
C5 O1 1.436(3)
C6 O2 1.420(3)
C11 C12 1.389(3)
C11 C16 1.391(3)
C12 C13 1.382(3)
C13 C14 1.380(4)
C14 C15 1.378(4)
C15 C16 1.380(4)
C21 C22 1.534(3)
C21 C42 1.530(3)
C21 O1 1.430(3)
C22 C23 1.371(3)
C22 C31 1.417(3)
C23 C24 1.418(3)
C24 C25 1.420(3)
C24 C29 1.418(3)
C25 C26 1.351(3)
C26 C27 1.408(4)
C27 C28 1.371(4)
C28 C29 1.419(3)
C29 C30 1.408(3)
C30 C31 1.373(3)
C31 C32 1.518(3)
C32 C33 1.525(3)
C32 O2 1.456(3)
C33 C34 1.369(3)
C33 C42 1.418(3)
C34 C35 1.417(3)
C35 C36 1.413(3)
C35 C40 1.420(3)
C36 C37 1.366(3)
C37 C38 1.387(4)
C38 C39 1.370(3)
C39 C40 1.417(3)
C40 C41 1.412(3)
C41 C42 1.375(3)
